data_7703422
loop_
_publ_author_name
'L\"u, Minfeng'
'Jiang, Jianhua'
'Zhu, Bei'
'Zhao, Yuwei'
'Zhu, Tianyu'
'Yang, Haoming'
'Jin, Yong'
'Kabbour, Houria'
'Choi, Kwang-Yong'
'Harrison, William T. A.'

_publ_section_title
;
 Lone-pair self-containment in pyritohedron-shaped closed cavities:
 optimized hydrothermal synthesis, structure, magnetism and lattice
 thermal conductivity of
 Co<sub>15</sub>F<sub>2</sub>(TeO<sub>3</sub>)<sub>14</sub>.
;
_journal_issue 7
_journal_name_full 'Dalton transactions (Cambridge, England : 2003)'
_journal_page_first 2234
_journal_page_last 2243
_journal_paper_doi 10.1039/c9dt04176a
_journal_volume 49
_journal_year 2020
_chemical_formula_moiety 'Co15 F2 O42 Te14'
_chemical_formula_sum 'Co15 F2 O42 Te14'
_chemical_formula_weight 3380.35
_space_group_crystal_system trigonal
_space_group_IT_number 148
_space_group_name_Hall '-R 3'
_space_group_name_H-M_alt 'R -3 :H'
_atom_sites_solution_primary direct
_audit_creation_method SHELXL-2014/7
_audit_update_record
;
2018-09-13 deposited with the CCDC.	2020-01-21 downloaded from the CCDC.
;
_cell_angle_alpha 90
_cell_angle_beta 90
_cell_angle_gamma 120
_cell_formula_units_Z 3
_cell_length_a 11.6649(4)
_cell_length_b 11.6649(4)
_cell_length_c 27.3173(10)
_cell_measurement_reflns_used 6602
_cell_measurement_temperature 295(2)
_cell_measurement_theta_max 28.275
_cell_measurement_theta_min 2.5075
_cell_volume 3219.1(2)
_computing_cell_refinement 'SAINT (Bruker, 2015)'
_computing_data_collection 'SMART (Bruker, 2015)'
_computing_data_reduction 'SAINT (Bruker, 2015)'
_computing_publication_material 'SHELXL-2014/7 (Sheldrick, 2015)'
_computing_structure_refinement 'SHELXL-2014/7 (Sheldrick, 2015)'
_computing_structure_solution 'SHELXS-97 (Sheldrick, 2008)'
_diffrn_ambient_temperature 295(2)
_diffrn_measured_fraction_theta_full 1.000
_diffrn_measured_fraction_theta_max 0.998
_diffrn_measurement_device_type 'Bruker SMART BREEZE'
_diffrn_measurement_method \w
_diffrn_radiation_type MoK\a
_diffrn_radiation_wavelength 0.71073
_diffrn_reflns_av_R_equivalents 0.0255
_diffrn_reflns_av_unetI/netI 0.0225
_diffrn_reflns_Laue_measured_fraction_full 1.000
_diffrn_reflns_Laue_measured_fraction_max 0.998
_diffrn_reflns_limit_h_max 15
_diffrn_reflns_limit_h_min -15
_diffrn_reflns_limit_k_max 15
_diffrn_reflns_limit_k_min -15
_diffrn_reflns_limit_l_max 31
_diffrn_reflns_limit_l_min -36
_diffrn_reflns_number 9613
_diffrn_reflns_point_group_measured_fraction_full 1.000
_diffrn_reflns_point_group_measured_fraction_max 0.998
_diffrn_reflns_theta_full 25.242
_diffrn_reflns_theta_max 28.276
_diffrn_reflns_theta_min 2.149
_exptl_absorpt_coefficient_mu 15.084
_exptl_crystal_colour blue
_exptl_crystal_density_diffrn 5.231
_exptl_crystal_description prism
_exptl_crystal_F_000 4461
_exptl_crystal_preparation 'Magnetic properties'
_exptl_crystal_recrystallization_method 'Hydrothermal reaction'
_exptl_crystal_size_max 0.190
_exptl_crystal_size_mid 0.190
_exptl_crystal_size_min 0.140
_refine_diff_density_max 0.930
_refine_diff_density_min -0.817
_refine_diff_density_rms 0.190
_refine_ls_extinction_coef 0.000100(8)
_refine_ls_extinction_expression Fc^*^=kFc[1+0.001xFc^2^\l^3^/sin(2\q)]^-1/4^
_refine_ls_extinction_method 'SHELXL-2014/7 (Sheldrick 2014'
_refine_ls_goodness_of_fit_ref 1.179
_refine_ls_hydrogen_treatment undef
_refine_ls_matrix_type full
_refine_ls_number_parameters 113
_refine_ls_number_reflns 1776
_refine_ls_number_restraints 0
_refine_ls_restrained_S_all 1.179
_refine_ls_R_factor_all 0.0252
_refine_ls_R_factor_gt 0.0223
_refine_ls_shift/su_max 0.001
_refine_ls_shift/su_mean 0.000
_refine_ls_structure_factor_coef Fsqd
_refine_ls_weighting_details 'w=1/[\s^2^(Fo^2^)+(0.0123P)^2^+48.0395P] where P=(Fo^2^+2Fc^2^)/3'
_refine_ls_weighting_scheme calc
_refine_ls_wR_factor_gt 0.0445
_refine_ls_wR_factor_ref 0.0453
_reflns_number_gt 1665
_reflns_number_total 1776
_reflns_threshold_expression 'I > 2\s(I)'
_cod_data_source_file c9dt04176a2.cif
_cod_data_source_block cofte
_cod_depositor_comments 'Adding full bibliography for 7703422.cif.'
_cod_original_cell_volume 3219.1(3)
_cod_database_code 7703422
_shelx_shelxl_version_number 2014/7
_shelx_space_group_comment
;
The symmetry employed for this shelxl refinement is uniquely defined
by the following loop, which should always be used as a source of
symmetry information in preference to the above space-group names.
They are only intended as comments.
;
_shelx_estimated_absorpt_t_min 0.162
_shelx_estimated_absorpt_t_max 0.227

loop_
_space_group_symop_operation_xyz
'x, y, z'
'-y, x-y, z'
'-x+y, -x, z'
'x+2/3, y+1/3, z+1/3'
'-y+2/3, x-y+1/3, z+1/3'
'-x+y+2/3, -x+1/3, z+1/3'
'x+1/3, y+2/3, z+2/3'
'-y+1/3, x-y+2/3, z+2/3'
'-x+y+1/3, -x+2/3, z+2/3'
'-x, -y, -z'
'y, -x+y, -z'
'x-y, x, -z'
'-x+2/3, -y+1/3, -z+1/3'
'y+2/3, -x+y+1/3, -z+1/3'
'x-y+2/3, x+1/3, -z+1/3'
'-x+1/3, -y+2/3, -z+2/3'
'y+1/3, -x+y+2/3, -z+2/3'
'x-y+1/3, x+2/3, -z+2/3'

loop_
_atom_site_label
_atom_site_type_symbol
_atom_site_fract_x
_atom_site_fract_y
_atom_site_fract_z
_atom_site_U_iso_or_equiv
_atom_site_adp_type
_atom_site_occupancy
_atom_site_site_symmetry_order
_atom_site_calc_flag
_atom_site_refinement_flags_posn
_atom_site_refinement_flags_adp
_atom_site_refinement_flags_occupancy
Co1 Co 0.1667 -0.1667 0.3333 0.00788(18) Uani 1 2 d S . P
Co2 Co 0.23226(6) 0.10732(6) 0.26202(2) 0.00987(14) Uani 1 1 d . . .
Co3 Co 0.47077(6) 0.27808(6) 0.18993(2) 0.00786(14) Uani 1 1 d . . .
Te1 Te 0.0000 0.0000 0.35735(2) 0.00748(12) Uani 1 3 d S T P
Te2 Te 0.21038(3) 0.32921(3) 0.21337(2) 0.00763(9) Uani 1 1 d . . .
Te3 Te 0.48214(3) 0.05074(3) 0.27673(2) 0.01032(9) Uani 1 1 d . . .
O1 O 0.1437(3) 0.0050(3) 0.32364(12) 0.0106(7) Uani 1 1 d . . .
O2 O 0.2741(3) 0.2218(3) 0.18788(11) 0.0086(6) Uani 1 1 d . . .
O3 O 0.0358(3) 0.1887(3) 0.21186(12) 0.0118(7) Uani 1 1 d . . .
O4 O 0.3162(3) -0.1016(3) 0.27742(12) 0.0143(7) Uani 1 1 d . . .
O5 O 0.2468(3) 0.2875(3) 0.27653(11) 0.0096(7) Uani 1 1 d . . .
O6 O 0.5389(3) 0.0311(3) 0.21540(12) 0.0126(7) Uani 1 1 d . . .
O7 O 0.4287(3) 0.1742(3) 0.25980(12) 0.0136(7) Uani 1 1 d . . .
F1 F 0.6667 0.3333 0.2004(2) 0.0212(12) Uani 1 3 d S T P

loop_
_atom_site_aniso_label
_atom_site_aniso_U_11
_atom_site_aniso_U_22
_atom_site_aniso_U_33
_atom_site_aniso_U_23
_atom_site_aniso_U_13
_atom_site_aniso_U_12
Co1 0.0077(4) 0.0086(4) 0.0071(4) -0.0001(3) -0.0010(3) 0.0039(4)
Co2 0.0104(3) 0.0084(3) 0.0096(3) -0.0010(2) 0.0015(2) 0.0039(3)
Co3 0.0066(3) 0.0078(3) 0.0082(3) -0.0007(2) -0.0005(2) 0.0029(3)
Te1 0.00799(16) 0.00799(16) 0.0065(2) 0.000 0.000 0.00399(8)
Te2 0.00797(15) 0.00732(15) 0.00813(15) -0.00005(11) 0.00048(11) 0.00422(12)
Te3 0.00949(16) 0.01247(16) 0.00934(15) 0.00089(12) 0.00042(12) 0.00576(13)
O1 0.0104(17) 0.0108(17) 0.0126(17) 0.0020(13) 0.0024(13) 0.0068(14)
O2 0.0078(16) 0.0086(16) 0.0107(16) -0.0050(13) 0.0002(13) 0.0052(13)
O3 0.0075(16) 0.0153(17) 0.0088(16) -0.0010(13) -0.0008(13) 0.0028(14)
O4 0.0105(17) 0.0138(18) 0.0142(17) 0.0012(14) 0.0017(14) 0.0029(14)
O5 0.0135(17) 0.0113(16) 0.0074(15) -0.0002(13) -0.0009(13) 0.0088(14)
O6 0.0110(17) 0.0153(18) 0.0119(17) -0.0003(14) 0.0049(14) 0.0069(15)
O7 0.0117(17) 0.0164(18) 0.0144(17) 0.0045(14) 0.0027(14) 0.0083(15)
F1 0.0117(16) 0.0117(16) 0.040(3) 0.000 0.000 0.0059(8)

loop_
_atom_type_symbol
_atom_type_description
_atom_type_scat_dispersion_real
_atom_type_scat_dispersion_imag
_atom_type_scat_source
Co Co 0.3494 0.9721 'International Tables Vol C Tables 4.2.6.8 and 6.1.1.4'
Te Te -0.5308 1.6751 'International Tables Vol C Tables 4.2.6.8 and 6.1.1.4'
O O 0.0106 0.0060 'International Tables Vol C Tables 4.2.6.8 and 6.1.1.4'
F F 0.0171 0.0103 'International Tables Vol C Tables 4.2.6.8 and 6.1.1.4'

loop_
_geom_angle_atom_site_label_1
_geom_angle_atom_site_label_2
_geom_angle_atom_site_label_3
_geom_angle
_geom_angle_site_symmetry_1
_geom_angle_site_symmetry_3
O5 Co1 O5 180.0 18_545 3
O5 Co1 O4 83.76(13) 18_545 16_545
O5 Co1 O4 96.24(13) 3 16_545
O5 Co1 O4 96.24(13) 18_545 .
O5 Co1 O4 83.76(13) 3 .
O4 Co1 O4 180.0 16_545 .
O5 Co1 O1 93.66(13) 18_545 .
O5 Co1 O1 86.34(13) 3 .
O4 Co1 O1 87.67(13) 16_545 .
O4 Co1 O1 92.33(13) . .
O5 Co1 O1 86.34(13) 18_545 16_545
O5 Co1 O1 93.66(13) 3 16_545
O4 Co1 O1 92.33(13) 16_545 16_545
O4 Co1 O1 87.67(12) . 16_545
O1 Co1 O1 180.0 . 16_545
O3 Co2 O7 105.37(14) 3 .
O3 Co2 O1 101.03(13) 3 .
O7 Co2 O1 113.53(14) . .
O3 Co2 O5 138.86(13) 3 .
O7 Co2 O5 96.48(14) . .
O1 Co2 O5 101.48(13) . .
O3 Co2 O2 76.12(12) 3 .
O7 Co2 O2 83.15(12) . .
O1 Co2 O2 163.04(12) . .
O5 Co2 O2 72.36(12) . .
O3 Co2 Te2 102.22(10) 3 .
O7 Co2 Te2 102.75(10) . .
O1 Co2 Te2 129.22(9) . .
O5 Co2 Te2 38.07(9) . .
O2 Co2 Te2 38.34(7) . .
O2 Co3 F1 173.55(18) . .
O2 Co3 O2 77.66(13) . 13
F1 Co3 O2 105.90(13) . 13
O2 Co3 O3 94.83(13) . 15
F1 Co3 O3 91.09(17) . 15
O2 Co3 O3 80.39(13) 13 15
O2 Co3 O6 83.19(13) . 3_665
F1 Co3 O6 94.87(11) . 3_665
O2 Co3 O6 154.44(13) 13 3_665
O3 Co3 O6 84.55(13) 15 3_665
O2 Co3 O7 86.62(13) . .
F1 Co3 O7 87.60(17) . .
O2 Co3 O7 96.93(13) 13 .
O3 Co3 O7 176.59(13) 15 .
O6 Co3 O7 98.70(13) 3_665 .
O1 Te1 O1 98.22(13) . 3
O1 Te1 O1 98.22(13) . 2
O1 Te1 O1 98.22(13) 3 2
O3 Te2 O2 91.62(14) . .
O3 Te2 O5 94.63(14) . .
O2 Te2 O5 87.27(14) . .
O3 Te2 Co2 77.36(10) . .
O2 Te2 Co2 50.48(10) . .
O5 Te2 Co2 42.06(10) . .
O6 Te3 O4 98.97(15) . .
O6 Te3 O7 98.47(15) . .
O4 Te3 O7 98.53(15) . .
Te1 O1 Co2 127.43(17) . .
Te1 O1 Co1 115.51(15) . .
Co2 O1 Co1 112.61(15) . .
Te2 O2 Co3 121.96(16) . .
Te2 O2 Co3 134.80(17) . 13
Co3 O2 Co3 102.34(13) . 13
Te2 O2 Co2 91.18(12) . .
Co3 O2 Co2 92.29(12) . .
Co3 O2 Co2 95.94(13) 13 .
Te2 O3 Co2 130.80(18) . 2
Te2 O3 Co3 116.15(16) . 14_455
Co2 O3 Co3 107.29(15) 2 14_455
Te3 O4 Co1 128.06(18) . .
Te2 O5 Co1 116.05(16) . 2
Te2 O5 Co2 99.87(14) . .
Co1 O5 Co2 127.27(16) 2 .
Te3 O6 Co3 116.43(17) . 2_655
Te3 O7 Co2 116.17(17) . .
Te3 O7 Co3 124.67(17) . .
Co2 O7 Co3 97.91(14) . .
Co3 F1 Co3 118.09(8) 2_655 .
Co3 F1 Co3 118.09(8) 2_655 3_665
Co3 F1 Co3 118.09(8) . 3_665

loop_
_geom_bond_atom_site_label_1
_geom_bond_atom_site_label_2
_geom_bond_distance
_geom_bond_site_symmetry_2
_geom_bond_publ_flag
Co1 O5 2.016(3) 18_545 y
Co1 O5 2.016(3) 3 y
Co1 O4 2.151(3) 16_545 y
Co1 O4 2.151(3) . y
Co1 O1 2.165(3) . y
Co1 O1 2.165(3) 16_545 y
Co2 O3 1.994(3) 3 y
Co2 O7 2.019(3) . y
Co2 O1 2.023(3) . y
Co2 O5 2.061(3) . y
Co2 O2 2.339(3) . y
Co3 O2 2.047(3) . y
Co3 F1 2.0607(10) . y
Co3 O2 2.076(3) 13 y
Co3 O3 2.084(3) 15 y
Co3 O6 2.138(3) 3_665 y
Co3 O7 2.181(3) . y
Te1 O1 1.887(3) . y
Te1 O1 1.887(3) 3 y
Te1 O1 1.887(3) 2 y
Te2 O3 1.870(3) . y
Te2 O2 1.881(3) . y
Te2 O5 1.897(3) . y
Te3 O6 1.857(3) . y
Te3 O4 1.862(3) . y
Te3 O7 1.891(3) . y
O2 Co3 2.076(3) 13 ?
O3 Co2 1.994(3) 2 ?
O3 Co3 2.084(3) 14_455 ?
O5 Co1 2.016(3) 2 ?
O6 Co3 2.138(3) 2_655 ?
F1 Co3 2.0607(10) 2_655 ?
F1 Co3 2.0607(10) 3_665 ?

loop_
_geom_torsion_atom_site_label_1
_geom_torsion_atom_site_label_2
_geom_torsion_atom_site_label_3
_geom_torsion_atom_site_label_4
_geom_torsion
_geom_torsion_site_symmetry_1
_geom_torsion_site_symmetry_4
O1 Te1 O1 Co2 89.22(10) 3 .
O1 Te1 O1 Co2 -10.4(2) 2 .
O1 Te1 O1 Co1 -65.2(2) 3 .
O1 Te1 O1 Co1 -164.75(12) 2 .
O3 Te2 O2 Co3 -165.55(19) . .
O5 Te2 O2 Co3 -71.0(2) . .
Co2 Te2 O2 Co3 -93.43(19) . .
O3 Te2 O2 Co3 27.5(2) . 13
O5 Te2 O2 Co3 122.0(2) . 13
Co2 Te2 O2 Co3 99.6(3) . 13
O3 Te2 O2 Co2 -72.12(13) . .
O5 Te2 O2 Co2 22.44(12) . .
O2 Te2 O3 Co2 133.8(2) . 2
O5 Te2 O3 Co2 46.4(2) . 2
Co2 Te2 O3 Co2 85.0(2) . 2
O2 Te2 O3 Co3 -76.74(19) . 14_455
O5 Te2 O3 Co3 -164.14(18) . 14_455
Co2 Te2 O3 Co3 -125.54(17) . 14_455
O6 Te3 O4 Co1 -177.7(2) . .
O7 Te3 O4 Co1 -77.6(2) . .
O3 Te2 O5 Co1 -74.97(19) . 2
O2 Te2 O5 Co1 -166.37(19) . 2
Co2 Te2 O5 Co1 -140.3(3) . 2
O3 Te2 O5 Co2 65.32(15) . .
O2 Te2 O5 Co2 -26.08(14) . .
O4 Te3 O6 Co3 173.51(18) . 2_655
O7 Te3 O6 Co3 73.42(19) . 2_655
O6 Te3 O7 Co2 111.15(19) . .
O4 Te3 O7 Co2 10.7(2) . .
O6 Te3 O7 Co3 -10.6(2) . .
O4 Te3 O7 Co3 -111.1(2) . .
